data_2203908
loop_
_publ_author_name
'Anaflous, Abderahmane'
'Benchat, Nour-Eddine'
'Ben-Hadda, Taibi'
'El Bali, Brahim'
'Bolte, Michael'

_publ_section_title
;
 3-Nitroso-2-phenylimidazo[1,2-<i>a</i>]pyrimidine
;
_journal_issue 7
_journal_name_full 'Acta Crystallographica Section E'
_journal_page_first o1131
_journal_page_last o1132
_journal_paper_doi 10.1107/S1600536804011699
_journal_volume 60
_journal_year 2004
_chemical_formula_iupac 'C12 H8 N4 O'
_chemical_formula_moiety 'C12 H8 N4 O'
_chemical_formula_sum 'C12 H8 N4 O'
_chemical_formula_weight 224.22
_chemical_name_systematic
;
3-Nitroso-2-phenylimidazo[1,2-a]pyrimidine
;
_space_group_IT_number 14
_symmetry_cell_setting monoclinic
_symmetry_space_group_name_Hall '-P 2yn'
_symmetry_space_group_name_H-M 'P 1 21/n 1'
_atom_sites_solution_hydrogens geom
_atom_sites_solution_primary direct
_atom_sites_solution_secondary difmap
_audit_creation_method SHELXL-97
_cell_angle_alpha 90.00
_cell_angle_beta 102.755(18)
_cell_angle_gamma 90.00
_cell_formula_units_Z 4
_cell_length_a 7.0734(16)
_cell_length_b 9.2564(16)
_cell_length_c 15.704(4)
_cell_measurement_reflns_used 3097
_cell_measurement_temperature 173(2)
_cell_measurement_theta_max 25.4
_cell_measurement_theta_min 3.5
_cell_volume 1002.8(4)
_computing_cell_refinement X-AREA
_computing_data_collection 'X-AREA (Stoe & Cie, 2001)'
_computing_data_reduction X-AREA
_computing_molecular_graphics 'XP in SHELXTL-Plus (Sheldrick, 1991) and PLATON (Spek, 1990)'
_computing_publication_material 'SHELXL97 and PLATON'
_computing_structure_refinement 'SHELXL97 (Sheldrick, 1997) '
_computing_structure_solution 'SHELXS97 (Sheldrick, 1990) '
_diffrn_ambient_temperature 173(2)
_diffrn_measured_fraction_theta_full 0.988
_diffrn_measured_fraction_theta_max 0.983
_diffrn_measurement_device_type 'Stoe IPDS-II two-circle'
_diffrn_measurement_method \w
_diffrn_radiation_monochromator graphite
_diffrn_radiation_source 'fine-focus sealed tube'
_diffrn_radiation_type MoK\a
_diffrn_radiation_wavelength 0.71073
_diffrn_reflns_av_R_equivalents 0.0802
_diffrn_reflns_av_sigmaI/netI 0.0937
_diffrn_reflns_limit_h_max 8
_diffrn_reflns_limit_h_min -5
_diffrn_reflns_limit_k_max 11
_diffrn_reflns_limit_k_min -11
_diffrn_reflns_limit_l_max 18
_diffrn_reflns_limit_l_min -18
_diffrn_reflns_number 4715
_diffrn_reflns_theta_full 25.00
_diffrn_reflns_theta_max 25.48
_diffrn_reflns_theta_min 3.69
_diffrn_standards_decay_% 0
_diffrn_standards_interval_time 0
_diffrn_standards_number 0
_exptl_absorpt_coefficient_mu 0.101
_exptl_absorpt_correction_type none
_exptl_crystal_colour green
_exptl_crystal_density_diffrn 1.485
_exptl_crystal_density_method 'not measured'
_exptl_crystal_description block
_exptl_crystal_F_000 464
_exptl_crystal_size_max 0.21
_exptl_crystal_size_mid 0.17
_exptl_crystal_size_min 0.15
_refine_diff_density_max 0.198
_refine_diff_density_min -0.235
_refine_ls_extinction_method none
_refine_ls_goodness_of_fit_ref 0.875
_refine_ls_hydrogen_treatment constr
_refine_ls_matrix_type full
_refine_ls_number_parameters 154
_refine_ls_number_reflns 1832
_refine_ls_number_restraints 0
_refine_ls_restrained_S_all 0.875
_refine_ls_R_factor_all 0.0981
_refine_ls_R_factor_gt 0.0541
_refine_ls_shift/su_max 0.000
_refine_ls_shift/su_mean 0.000
_refine_ls_structure_factor_coef Fsqd
_refine_ls_weighting_details 'calc w = 1/[\s^2^(Fo^2^)+(0.0722P)^2^] where P = (Fo^2^+2Fc^2^)/3'
_refine_ls_weighting_scheme calc
_refine_ls_wR_factor_gt 0.1265
_refine_ls_wR_factor_ref 0.1401
_reflns_number_gt 1051
_reflns_number_total 1832
_reflns_threshold_expression I>2\s(I)
_cod_data_source_file lh6216.cif
_cod_data_source_block I
_cod_depositor_comments
;
The following automatic conversions were performed:
'_symmetry_cell_setting' value 'Monoclinic' changed to 'monoclinic'
according to '/home/saulius/struct/CIF-dictionaries/cif_core.dic'
dictionary named 'cif_core.dic' version 2.4.1 from
2010-06-29.

'_geom_torsion_publ_flag' value 'Y' changed to 'y' according
to '/home/saulius/struct/CIF-dictionaries/cif_core.dic' dictionary named
'cif_core.dic' version 2.4.1 from 2010-06-29.

Automatic conversion script
Id: cif_fix_enum 1527 2010-12-29 10:47:43Z saulius 

The following automatic conversions were performed:

'_symmetry_cell_setting' value 'Monoclinic' changed to 'monoclinic'
according to /home/saulius/struct/CIF-dictionaries/cif_core.dic
dictionary named 'cif_core.dic' version 2.4.1 from
2010-06-29.

'_geom_torsion_publ_flag' value 'Y' changed to 'y'
according to /home/saulius/struct/CIF-dictionaries/cif_core.dic
dictionary named 'cif_core.dic' version 2.4.1 from 2010-06-29.

Automatic conversion script
Id: cif_fix_values 1715 2011-07-08 13:25:40Z adriana 
;
_cod_original_sg_symbol_H-M 'P 21/n'
_cod_database_code 2203908
_cod_database_fobs_code 2203908

loop_
_symmetry_equiv_pos_as_xyz
'x, y, z'
'-x+1/2, y+1/2, -z+1/2'
'-x, -y, -z'
'x-1/2, -y-1/2, z-1/2'

loop_
_atom_site_label
_atom_site_fract_x
_atom_site_fract_y
_atom_site_fract_z
_atom_site_U_iso_or_equiv
_atom_site_adp_type
_atom_site_calc_flag
_atom_site_refinement_flags
_atom_site_occupancy
_atom_site_type_symbol
O1 0.6379(4) 0.1527(2) 0.58614(15) 0.0509(7) Uani d . 1 O
N1 0.6869(4) 0.2853(2) 0.58655(17) 0.0409(7) Uani d . 1 N
C1 0.6946(5) 0.3410(3) 0.50862(18) 0.0333(7) Uani d . 1 C
C2 0.7380(5) 0.4856(3) 0.48993(19) 0.0310(7) Uani d . 1 C
N3 0.7325(4) 0.5029(2) 0.40418(16) 0.0359(6) Uani d . 1 N
C4 0.6889(5) 0.3721(3) 0.36644(19) 0.0342(7) Uani d . 1 C
N5 0.6631(4) 0.2698(2) 0.42729(15) 0.0316(6) Uani d . 1 N
C6 0.6199(5) 0.1294(3) 0.4029(2) 0.0368(7) Uani d . 1 C
H6 0.6009 0.0584 0.4439 0.044 Uiso calc R 1 H
C7 0.6056(5) 0.0966(3) 0.3176(2) 0.0394(7) Uani d . 1 C
H7 0.5774 0.0005 0.2975 0.047 Uiso calc R 1 H
C8 0.6324(5) 0.2047(3) 0.2594(2) 0.0426(8) Uani d . 1 C
H8 0.6225 0.1789 0.2000 0.051 Uiso calc R 1 H
N9 0.6713(4) 0.3422(3) 0.28226(16) 0.0408(7) Uani d . 1 N
C11 0.7838(4) 0.6087(3) 0.55058(19) 0.0321(7) Uani d . 1 C
C12 0.7843(5) 0.5967(3) 0.63890(19) 0.0354(7) Uani d . 1 C
H12 0.7512 0.5074 0.6616 0.042 Uiso calc R 1 H
C13 0.8330(5) 0.7151(3) 0.6942(2) 0.0416(8) Uani d . 1 C
H13 0.8332 0.7064 0.7545 0.050 Uiso calc R 1 H
C14 0.8811(5) 0.8457(3) 0.6611(2) 0.0429(8) Uani d . 1 C
H14 0.9162 0.9262 0.6988 0.051 Uiso calc R 1 H
C15 0.8778(5) 0.8581(3) 0.5733(2) 0.0413(8) Uani d . 1 C
H15 0.9093 0.9481 0.5509 0.050 Uiso calc R 1 H
C16 0.8293(5) 0.7420(3) 0.5172(2) 0.0369(7) Uani d . 1 C
H16 0.8269 0.7523 0.4568 0.044 Uiso calc R 1 H

loop_
_atom_site_aniso_label
_atom_site_aniso_U_11
_atom_site_aniso_U_22
_atom_site_aniso_U_33
_atom_site_aniso_U_12
_atom_site_aniso_U_13
_atom_site_aniso_U_23
O1 0.080(2) 0.0267(10) 0.0487(13) -0.0036(10) 0.0187(13) 0.0045(10)
N1 0.0543(19) 0.0301(12) 0.0388(14) 0.0035(11) 0.0111(13) 0.0026(11)
C1 0.0393(19) 0.0288(13) 0.0307(14) 0.0020(12) 0.0055(12) -0.0014(12)
C2 0.0313(17) 0.0293(13) 0.0320(16) 0.0030(11) 0.0061(13) 0.0015(11)
N3 0.0426(18) 0.0292(11) 0.0374(15) -0.0009(11) 0.0122(12) 0.0003(10)
C4 0.040(2) 0.0316(14) 0.0316(15) 0.0014(12) 0.0101(13) 0.0023(11)
N5 0.0355(15) 0.0285(11) 0.0308(12) 0.0013(10) 0.0070(10) -0.0019(10)
C6 0.0356(19) 0.0298(14) 0.0441(18) -0.0002(12) 0.0069(14) -0.0040(12)
C7 0.040(2) 0.0341(14) 0.0430(18) -0.0022(13) 0.0057(14) -0.0047(13)
C8 0.049(2) 0.0440(17) 0.0362(17) -0.0042(14) 0.0117(15) -0.0087(13)
N9 0.0470(18) 0.0410(14) 0.0366(15) -0.0004(12) 0.0141(12) -0.0021(12)
C11 0.0300(17) 0.0280(13) 0.0385(16) 0.0022(11) 0.0077(13) 0.0005(12)
C12 0.040(2) 0.0301(14) 0.0356(16) 0.0021(12) 0.0069(14) 0.0006(12)
C13 0.048(2) 0.0405(16) 0.0347(16) 0.0065(14) 0.0062(15) -0.0019(13)
C14 0.044(2) 0.0291(14) 0.053(2) 0.0027(13) 0.0043(15) -0.0078(14)
C15 0.042(2) 0.0314(14) 0.0511(19) -0.0018(13) 0.0126(15) -0.0015(13)
C16 0.041(2) 0.0298(14) 0.0415(17) 0.0012(12) 0.0115(14) 0.0016(12)

loop_
_atom_type_symbol
_atom_type_description
_atom_type_scat_dispersion_real
_atom_type_scat_dispersion_imag
_atom_type_scat_source
C C 0.0033 0.0016 'International Tables Vol C Tables 4.2.6.8 and 6.1.1.4'
H H 0.0000 0.0000 'International Tables Vol C Tables 4.2.6.8 and 6.1.1.4'
N N 0.0061 0.0033 'International Tables Vol C Tables 4.2.6.8 and 6.1.1.4'
O O 0.0106 0.0060 'International Tables Vol C Tables 4.2.6.8 and 6.1.1.4'

loop_
_geom_angle_atom_site_label_1
_geom_angle_atom_site_label_2
_geom_angle_atom_site_label_3
_geom_angle
_geom_angle_publ_flag
O1 N1 C1 115.6(2) y
N1 C1 N5 128.1(2) ?
N1 C1 C2 127.3(3) ?
N5 C1 C2 104.6(2) ?
N3 C2 C1 111.0(2) ?
N3 C2 C11 120.5(2) ?
C1 C2 C11 128.5(3) ?
C2 N3 C4 106.5(2) y
N9 C4 N3 125.7(3) ?
N9 C4 N5 123.1(2) ?
N3 C4 N5 111.2(2) ?
C6 N5 C4 120.7(2) y
C6 N5 C1 132.6(2) y
C4 N5 C1 106.7(2) y
C7 C6 N5 116.9(3) ?
C7 C6 H6 121.6 ?
N5 C6 H6 121.6 ?
C6 C7 C8 119.7(3) ?
C6 C7 H7 120.2 ?
C8 C7 H7 120.2 ?
N9 C8 C7 123.8(3) ?
N9 C8 H8 118.1 ?
C7 C8 H8 118.1 ?
C4 N9 C8 115.8(3) y
C12 C11 C16 119.5(3) ?
C12 C11 C2 122.3(2) ?
C16 C11 C2 118.3(3) ?
C11 C12 C13 120.3(3) ?
C11 C12 H12 119.8 ?
C13 C12 H12 119.8 ?
C14 C13 C12 119.9(3) ?
C14 C13 H13 120.0 ?
C12 C13 H13 120.0 ?
C15 C14 C13 119.7(3) ?
C15 C14 H14 120.1 ?
C13 C14 H14 120.1 ?
C14 C15 C16 121.3(3) ?
C14 C15 H15 119.4 ?
C16 C15 H15 119.4 ?
C15 C16 C11 119.3(3) ?
C15 C16 H16 120.3 ?
C11 C16 H16 120.3 ?

loop_
_geom_bond_atom_site_label_1
_geom_bond_atom_site_label_2
_geom_bond_distance
_geom_bond_publ_flag
O1 N1 1.276(3) y
N1 C1 1.340(4) y
C1 N5 1.411(4) y
C1 C2 1.418(4) ?
C2 N3 1.348(4) y
C2 C11 1.475(4) ?
N3 C4 1.354(4) y
C4 N9 1.329(4) y
C4 N5 1.386(4) y
N5 C6 1.370(4) y
C6 C7 1.356(4) ?
C6 H6 0.9500 ?
C7 C8 1.396(4) ?
C7 H7 0.9500 ?
C8 N9 1.334(4) y
C8 H8 0.9500 ?
C11 C12 1.391(4) ?
C11 C16 1.405(4) ?
C12 C13 1.394(4) ?
C12 H12 0.9500 ?
C13 C14 1.387(5) ?
C13 H13 0.9500 ?
C14 C15 1.379(5) ?
C14 H14 0.9500 ?
C15 C16 1.383(4) ?
C15 H15 0.9500 ?
C16 H16 0.9500 ?

loop_
_geom_hbond_atom_site_label_D
_geom_hbond_atom_site_label_H
_geom_hbond_atom_site_label_A
_geom_hbond_site_symmetry_A
_geom_hbond_distance_DH
_geom_hbond_distance_HA
_geom_hbond_distance_DA
_geom_hbond_angle_DHA
C6 H6 O1 . 0.95 2.36 2.860(4) 113
C6 H6 O1 3_656 0.95 2.56 3.211(4) 126
C12 H12 N1 . 0.95 2.36 3.034(4) 127
C13 H13 O1 2_656 0.95 2.51 3.458(4) 172
C16 H16 N3 . 0.95 2.49 2.825(4) 101

loop_
_geom_torsion_atom_site_label_1
_geom_torsion_atom_site_label_2
_geom_torsion_atom_site_label_3
_geom_torsion_atom_site_label_4
_geom_torsion
_geom_torsion_publ_flag
O1 N1 C1 N5 -2.8(5) y
O1 N1 C1 C2 177.7(3) y
N1 C1 C2 N3 -180.0(3) ?
N5 C1 C2 N3 0.4(3) ?
N1 C1 C2 C11 -0.3(5) ?
N5 C1 C2 C11 -179.9(3) ?
C1 C2 N3 C4 -0.8(4) ?
C11 C2 N3 C4 179.5(3) ?
C2 N3 C4 N9 -179.4(3) ?
C2 N3 C4 N5 0.9(4) ?
N9 C4 N5 C6 0.9(5) ?
N3 C4 N5 C6 -179.3(3) ?
N9 C4 N5 C1 179.6(3) ?
N3 C4 N5 C1 -0.6(3) ?
N1 C1 N5 C6 -1.0(6) ?
C2 C1 N5 C6 178.6(3) ?
N1 C1 N5 C4 -179.5(3) ?
C2 C1 N5 C4 0.1(3) ?
C4 N5 C6 C7 0.5(4) ?
C1 N5 C6 C7 -177.8(3) ?
N5 C6 C7 C8 -0.7(5) ?
C6 C7 C8 N9 -0.4(6) ?
N3 C4 N9 C8 178.3(3) ?
N5 C4 N9 C8 -2.0(5) ?
C7 C8 N9 C4 1.7(5) ?
N3 C2 C11 C12 177.7(3) y
C1 C2 C11 C12 -2.0(5) y
N3 C2 C11 C16 -2.6(4) y
C1 C2 C11 C16 177.7(3) y
C16 C11 C12 C13 -1.2(5) ?
C2 C11 C12 C13 178.5(3) ?
C11 C12 C13 C14 0.1(5) ?
C12 C13 C14 C15 0.9(5) ?
C13 C14 C15 C16 -0.8(5) ?
C14 C15 C16 C11 -0.4(5) ?
C12 C11 C16 C15 1.4(5) ?
C2 C11 C16 C15 -178.3(3) ?

loop_
_cod_related_entry_id
_cod_related_entry_database
_cod_related_entry_code
1 ChemSpider 222556
